data_2203584
loop_
_publ_author_name
'Dmitry V. Albov'
'Victor B. Rybakov'
'Eugene V. Babaev'
'Leonid A. Aslanov'

_publ_section_title
1-(4-Chlorophenacyl)-4-methyl-6,7,8,9-tetrahydro-5<i>H</i>-cyclohepta[<i>b</i>]pyridin-2(1<i>H</i>)-one
_journal_issue 5
_journal_name_full 'Acta Crystallographica Section E'
_journal_page_first o894
_journal_page_last o895
_journal_paper_doi 10.1107/S1600536804009730
_journal_volume 60
_journal_year 2004
_chemical_formula_iupac 'C19 H20 Cl N O2'
_chemical_formula_moiety 'C19 H20 Cl N O2'
_chemical_formula_sum 'C19 H20 Cl N O2'
_chemical_formula_weight 329.81
_chemical_name_systematic
;1-(4-Chlorophenacyl)-4-methyl-6,7,8,9-tetrahydro-5H-cyclohepta[b]pyridin-2(1H)-
one
;
_space_group_IT_number 2
_symmetry_cell_setting triclinic
_symmetry_space_group_name_Hall '-P 1'
_symmetry_space_group_name_H-M 'P -1'
_atom_sites_solution_hydrogens geom
_atom_sites_solution_primary direct
_atom_sites_solution_secondary difmap
_audit_creation_method SHELXL--97
_cell_angle_alpha 108.342(6)
_cell_angle_beta 94.660(6)
_cell_angle_gamma 96.760(7)
_cell_formula_units_Z 2
_cell_length_a 7.9540(7)
_cell_length_b 8.6902(7)
_cell_length_c 12.4984(8)
_cell_measurement_reflns_used 25
_cell_measurement_temperature 293(2)
_cell_measurement_theta_max 35
_cell_measurement_theta_min 30
_cell_volume 807.88(12)
_computing_cell_refinement 'CAD-4 EXPRESS'
_computing_data_collection 'CAD-4 EXPRESS (Enraf--Nonius, 1994)'
_computing_data_reduction 'XCAD4 (Harms & Wocadlo, 1995)'
_computing_molecular_graphics 'ORTEP-3 for Windows (Farrugia, 1997)'
_computing_publication_material 'WinGX (Farrugia, 1999)'
_computing_structure_refinement 'SHELXL97 (Sheldrick, 1997)'
_computing_structure_solution 'SHELXS97 (Sheldrick, 1997)'
_diffrn_ambient_temperature 293(2)
_diffrn_measured_fraction_theta_full 0.958
_diffrn_measured_fraction_theta_max 0.958
_diffrn_measurement_device '\k-geometry diffractometer'
_diffrn_measurement_device_type 'Enraf--Nonius CAD-4'
_diffrn_measurement_method 'non-profiled \w'
_diffrn_radiation_monochromator graphite
_diffrn_radiation_source 'fine--focus sealed tube'
_diffrn_radiation_type CuK\a
_diffrn_radiation_wavelength 1.5418
_diffrn_reflns_av_R_equivalents 0.0002
_diffrn_reflns_av_sigmaI/netI 0.0155
_diffrn_reflns_limit_h_max 9
_diffrn_reflns_limit_h_min -9
_diffrn_reflns_limit_k_max 10
_diffrn_reflns_limit_k_min -10
_diffrn_reflns_limit_l_max 15
_diffrn_reflns_limit_l_min 0
_diffrn_reflns_number 3173
_diffrn_reflns_theta_full 74.70
_diffrn_reflns_theta_max 74.70
_diffrn_reflns_theta_min 3.75
_diffrn_standards_decay_% 1
_diffrn_standards_interval_count 200
_diffrn_standards_interval_time 60
_diffrn_standards_number 1
_exptl_absorpt_coefficient_mu 2.164
_exptl_absorpt_correction_T_max 0.5629
_exptl_absorpt_correction_T_min 0.5629
_exptl_absorpt_correction_type none
_exptl_crystal_colour colourless
_exptl_crystal_density_diffrn 1.356
_exptl_crystal_density_method 'not measured'
_exptl_crystal_description prism
_exptl_crystal_F_000 348.0
_exptl_crystal_size_max 0.30
_exptl_crystal_size_mid 0.30
_exptl_crystal_size_min 0.30
_refine_diff_density_max 0.171
_refine_diff_density_min -0.203
_refine_ls_extinction_method none
_refine_ls_goodness_of_fit_ref 1.059
_refine_ls_hydrogen_treatment constr
_refine_ls_matrix_type full
_refine_ls_number_parameters 219
_refine_ls_number_reflns 3173
_refine_ls_number_restraints 0
_refine_ls_restrained_S_all 1.059
_refine_ls_R_factor_all 0.0448
_refine_ls_R_factor_gt 0.0411
_refine_ls_shift/su_max 0.001
_refine_ls_shift/su_mean 0.000
_refine_ls_structure_factor_coef Fsqd
_refine_ls_weighting_details 'calc w = 1/[\s^2^(Fo^2^)+(0.0448P)^2^+0.3555P] where P = (Fo^2^+2Fc^2^)/3'
_refine_ls_weighting_scheme calc
_refine_ls_wR_factor_gt 0.1032
_refine_ls_wR_factor_ref 0.1059
_reflns_number_gt 2843
_reflns_number_total 3173
_reflns_threshold_expression I>2\s(I)
_cod_data_source_file cv6302.cif
_cod_data_source_block 2
_cod_original_cell_volume 807.88(11)
_cod_database_code 2203584

loop_
_symmetry_equiv_pos_as_xyz
'x, y, z'
'-x, -y, -z'

loop_
_atom_site_label
_atom_site_fract_x
_atom_site_fract_y
_atom_site_fract_z
_atom_site_U_iso_or_equiv
_atom_site_adp_type
_atom_site_calc_flag
_atom_site_refinement_flags
_atom_site_occupancy
_atom_site_disorder_assembly
_atom_site_disorder_group
_atom_site_type_symbol
Cl1 1.34240(7) 1.05754(6) 0.59895(4) 0.07539(19) Uani d . 1 . . Cl
N1 0.64715(15) 0.41444(14) 0.08032(9) 0.0386(3) Uani d . 1 B . N
C2 0.6792(2) 0.2983(2) -0.01944(12) 0.0459(4) Uani d . 1 . . C
O2 0.82209(17) 0.30684(18) -0.05217(11) 0.0664(4) Uani d . 1 . . O
C3 0.5371(2) 0.1741(2) -0.07630(13) 0.0506(4) Uani d . 1 . . C
H3 0.5499 0.0962 -0.1447 0.061 Uiso calc R 1 . . H
C4 0.3847(2) 0.16427(18) -0.03546(13) 0.0460(4) Uani d . 1 . . C
C5 0.36028(19) 0.28514(18) 0.06748(13) 0.0431(3) Uani d . 1 B . C
C6 0.1958(2) 0.2811(3) 0.11924(17) 0.0600(5) Uani d . 1 B . C
H6A 0.1065 0.2075 0.0627 0.072 Uiso calc R 1 . . H
H6B 0.1634 0.3899 0.1410 0.072 Uiso calc R 1 . . H
C7 0.2101(3) 0.2245(3) 0.22403(18) 0.0665(5) Uani d . 1 . . C
H7A 0.1162 0.2562 0.2669 0.080 Uiso calc R 1 A 1 H
H7B 0.1983 0.1058 0.1987 0.080 Uiso calc R 1 A 1 H
C8A 0.3758(8) 0.2940(6) 0.3019(4) 0.0816(19) Uani d P 0.689(10) B 1 C
H8A 0.3614 0.2720 0.3723 0.098 Uiso calc PR 0.689(10) B 1 H
H8B 0.4621 0.2313 0.2675 0.098 Uiso calc PR 0.689(10) B 1 H
C8B 0.2867(13) 0.3585(12) 0.3297(7) 0.066(2) Uani d P 0.311(10) B 2 C
H8C 0.2011 0.4291 0.3527 0.079 Uiso calc PR 0.311(10) B 2 H
H8D 0.3064 0.3089 0.3882 0.079 Uiso calc PR 0.311(10) B 2 H
C9 0.4447(3) 0.4642(3) 0.33150(16) 0.0772(6) Uani d . 1 . . C
H9A 0.5541 0.4827 0.3775 0.093 Uiso calc R 1 B 1 H
H9B 0.3697 0.5276 0.3790 0.093 Uiso calc R 1 B 1 H
C10 0.4711(2) 0.5335(2) 0.23369(14) 0.0535(4) Uani d . 1 B . C
H10A 0.3735 0.5854 0.2208 0.064 Uiso calc R 1 . . H
H10B 0.5710 0.6175 0.2568 0.064 Uiso calc R 1 . . H
C11 0.49385(18) 0.40686(17) 0.12333(12) 0.0387(3) Uani d . 1 . . C
C12 0.2434(3) 0.0259(2) -0.09912(18) 0.0700(6) Uani d . 1 . . C
H12A 0.2836 -0.0459 -0.1641 0.105 Uiso calc R 1 . . H
H12B 0.1479 0.0699 -0.1237 0.105 Uiso calc R 1 . . H
H12C 0.2087 -0.0344 -0.0501 0.105 Uiso calc R 1 . . H
C13 0.7917(2) 0.54131(19) 0.14072(12) 0.0444(3) Uani d . 1 . . C
H13A 0.7556 0.6483 0.1575 0.053 Uiso calc R 1 B . H
H13B 0.8815 0.5374 0.0923 0.053 Uiso calc R 1 . . H
C14 0.86119(19) 0.51899(18) 0.25049(13) 0.0430(3) Uani d . 1 B . C
O14 0.82045(17) 0.39207(14) 0.26938(11) 0.0618(3) Uani d . 1 . . O
C15 0.97934(19) 0.65812(18) 0.33448(12) 0.0413(3) Uani d . 1 . . C
C16 1.0785(2) 0.77602(19) 0.30370(13) 0.0443(3) Uani d . 1 B . C
H16 1.0691 0.7727 0.2283 0.053 Uiso calc R 1 . . H
C17 1.1911(2) 0.8985(2) 0.38501(14) 0.0505(4) Uani d . 1 . . C
H17 1.2594 0.9766 0.3646 0.061 Uiso calc R 1 B . H
C18 1.2007(2) 0.9032(2) 0.49672(13) 0.0498(4) Uani d . 1 B . C
C19 1.1025(2) 0.7904(2) 0.52965(14) 0.0577(4) Uani d . 1 . . C
H19 1.1108 0.7959 0.6054 0.069 Uiso calc R 1 B . H
C20 0.9905(2) 0.6681(2) 0.44815(14) 0.0529(4) Uani d . 1 B . C
H20 0.9217 0.5914 0.4696 0.063 Uiso calc R 1 . . H

loop_
_atom_site_aniso_label
_atom_site_aniso_U_11
_atom_site_aniso_U_22
_atom_site_aniso_U_33
_atom_site_aniso_U_12
_atom_site_aniso_U_13
_atom_site_aniso_U_23
Cl1 0.0714(3) 0.0672(3) 0.0584(3) -0.0067(2) -0.0145(2) -0.0087(2)
N1 0.0404(6) 0.0407(6) 0.0312(6) -0.0043(5) -0.0027(5) 0.0123(5)
C2 0.0529(9) 0.0522(9) 0.0316(7) 0.0042(7) 0.0012(6) 0.0146(6)
O2 0.0577(8) 0.0882(10) 0.0485(7) 0.0053(7) 0.0147(6) 0.0160(6)
C3 0.0659(10) 0.0456(8) 0.0331(7) 0.0033(7) -0.0058(7) 0.0077(6)
C4 0.0550(9) 0.0382(7) 0.0402(8) -0.0047(6) -0.0139(7) 0.0153(6)
C5 0.0415(7) 0.0441(8) 0.0431(8) -0.0019(6) -0.0058(6) 0.0192(6)
C6 0.0413(8) 0.0698(11) 0.0703(12) -0.0005(8) 0.0004(8) 0.0294(9)
C7 0.0591(11) 0.0740(12) 0.0742(13) 0.0002(9) 0.0176(10) 0.0364(10)
C8A 0.106(4) 0.079(3) 0.064(2) -0.012(2) -0.009(2) 0.0433(19)
C8B 0.070(5) 0.070(5) 0.071(4) 0.016(4) 0.014(4) 0.038(4)
C9 0.0917(15) 0.0893(15) 0.0418(10) -0.0120(12) 0.0089(10) 0.0182(10)
C10 0.0603(10) 0.0478(9) 0.0453(9) 0.0010(7) 0.0090(8) 0.0073(7)
C11 0.0428(7) 0.0375(7) 0.0347(7) 0.0010(6) -0.0003(6) 0.0132(5)
C12 0.0782(13) 0.0508(10) 0.0656(12) -0.0200(9) -0.0277(10) 0.0170(9)
C13 0.0455(8) 0.0448(8) 0.0380(7) -0.0093(6) -0.0077(6) 0.0158(6)
C14 0.0451(8) 0.0419(8) 0.0399(7) -0.0003(6) -0.0031(6) 0.0151(6)
O14 0.0743(8) 0.0476(6) 0.0610(7) -0.0102(6) -0.0171(6) 0.0277(6)
C15 0.0427(8) 0.0418(7) 0.0372(7) 0.0026(6) -0.0045(6) 0.0138(6)
C16 0.0481(8) 0.0474(8) 0.0352(7) 0.0013(6) -0.0014(6) 0.0143(6)
C17 0.0519(9) 0.0453(8) 0.0493(9) -0.0038(7) -0.0004(7) 0.0139(7)
C18 0.0489(9) 0.0468(8) 0.0421(8) 0.0039(7) -0.0068(7) 0.0026(6)
C19 0.0678(11) 0.0646(11) 0.0346(8) 0.0020(9) -0.0050(7) 0.0134(7)
C20 0.0581(10) 0.0571(9) 0.0430(8) -0.0035(8) -0.0021(7) 0.0224(7)

loop_
_atom_type_symbol
_atom_type_description
_atom_type_scat_dispersion_real
_atom_type_scat_dispersion_imag
_atom_type_scat_source
C C 0.0181 0.0091 'International Tables Vol C Tables 4.2.6.8 and 6.1.1.4'
H H 0.0000 0.0000 'International Tables Vol C Tables 4.2.6.8 and 6.1.1.4'
Cl Cl 0.3639 0.7018 'International Tables Vol C Tables 4.2.6.8 and 6.1.1.4'
N N 0.0311 0.0180 'International Tables Vol C Tables 4.2.6.8 and 6.1.1.4'
O O 0.0492 0.0322 'International Tables Vol C Tables 4.2.6.8 and 6.1.1.4'

loop_
_geom_angle_atom_site_label_1
_geom_angle_atom_site_label_2
_geom_angle_atom_site_label_3
_geom_angle
_geom_angle_publ_flag
C11 N1 C2 122.99(12) y
C11 N1 C13 121.37(12) y
C2 N1 C13 115.56(13) y
O2 C2 N1 120.49(14) y
O2 C2 C3 124.82(15) y
N1 C2 C3 114.69(14) y
C4 C3 C2 123.28(15) y
C4 C3 H3 118.4 n
C2 C3 H3 118.4 n
C3 C4 C5 119.42(13) y
C3 C4 C12 119.76(16) y
C5 C4 C12 120.82(16) y
C11 C5 C4 118.58(14) y
C11 C5 C6 118.81(15) y
C4 C5 C6 122.58(14) y
C5 C6 C7 112.55(15) n
C5 C6 H6A 109.1 n
C7 C6 H6A 109.1 n
C5 C6 H6B 109.1 n
C7 C6 H6B 109.1 n
H6A C6 H6B 107.8 n
C8B C7 C6 113.0(3) n
C8A C7 C6 114.07(18) n
C8B C7 H7A 73.9 n
C8A C7 H7A 108.7 n
C6 C7 H7A 108.7 n
C8B C7 H7B 135.1 n
C8A C7 H7B 108.7 n
C6 C7 H7B 108.7 n
H7A C7 H7B 107.6 n
C9 C8A C7 120.5(4) n
C9 C8A H8A 107.2 n
C7 C8A H8A 107.2 n
C9 C8A H8B 107.2 n
C7 C8A H8B 107.2 n
H8A C8A H8B 106.8 n
C9 C8B C7 120.5(7) n
C9 C8B H8C 107.2 n
C7 C8B H8C 107.2 n
C9 C8B H8D 107.2 n
C7 C8B H8D 107.2 n
H8C C8B H8D 106.8 n
C8A C9 C10 117.6(2) n
C8B C9 C10 120.8(3) y
C8A C9 H9A 107.9 n
C8B C9 H9A 129.9 n
C10 C9 H9A 107.9 n
C8A C9 H9B 107.9 n
C8B C9 H9B 70.1 n
C10 C9 H9B 107.9 n
H9A C9 H9B 107.2 n
C11 C10 C9 114.24(15) n
C11 C10 H10A 108.7 n
C9 C10 H10A 108.7 n
C11 C10 H10B 108.7 n
C9 C10 H10B 108.7 n
H10A C10 H10B 107.6 n
C5 C11 N1 120.98(13) y
C5 C11 C10 119.17(14) y
N1 C11 C10 119.85(13) y
C4 C12 H12A 109.5 n
C4 C12 H12B 109.5 n
H12A C12 H12B 109.5 n
C4 C12 H12C 109.5 n
H12A C12 H12C 109.5 n
H12B C12 H12C 109.5 n
N1 C13 C14 111.69(12) y
N1 C13 H13A 109.3 n
C14 C13 H13A 109.3 n
N1 C13 H13B 109.3 n
C14 C13 H13B 109.3 n
H13A C13 H13B 107.9 n
O14 C14 C15 121.28(13) y
O14 C14 C13 120.76(13) y
C15 C14 C13 117.95(12) y
C16 C15 C20 119.24(14) n
C16 C15 C14 122.80(13) n
C20 C15 C14 117.96(14) n
C17 C16 C15 120.11(14) n
C17 C16 H16 119.9 n
C15 C16 H16 119.9 n
C18 C17 C16 119.08(15) n
C18 C17 H17 120.5 n
C16 C17 H17 120.5 n
C19 C18 C17 122.00(15) n
C19 C18 Cl1 118.96(13) n
C17 C18 Cl1 119.04(13) n
C18 C19 C20 118.72(15) n
C18 C19 H19 120.6 n
C20 C19 H19 120.6 n
C19 C20 C15 120.81(16) n
C19 C20 H20 119.6 n
C15 C20 H20 119.6 n

loop_
_geom_bond_atom_site_label_1
_geom_bond_atom_site_label_2
_geom_bond_distance
_geom_bond_publ_flag
Cl1 C18 1.7414(16) y
N1 C11 1.3747(19) y
N1 C2 1.399(2) y
N1 C13 1.4641(17) y
C2 O2 1.241(2) y
C2 C3 1.431(2) y
C3 C4 1.357(2) y
C3 H3 0.9300 n
C4 C5 1.426(2) y
C4 C12 1.509(2) y
C5 C11 1.3730(19) y
C5 C6 1.507(2) y
C6 C7 1.538(3) y
C6 H6A 0.9700 n
C6 H6B 0.9700 n
C7 C8B 1.485(9) y
C7 C8A 1.511(5) y
C7 H7A 0.9700 n
C7 H7B 0.9700 n
C8A C9 1.434(4) y
C8A H8A 0.9700 n
C8A H8B 0.9700 n
C8B C9 1.461(8) y
C8B H8C 0.9700 n
C8B H8D 0.9700 n
C9 C10 1.542(3) y
C9 H9A 0.9700 n
C9 H9B 0.9700 n
C10 C11 1.509(2) y
C10 H10A 0.9700 n
C10 H10B 0.9700 n
C12 H12A 0.9600 n
C12 H12B 0.9600 n
C12 H12C 0.9600 n
C13 C14 1.5150(19) y
C13 H13A 0.9700 n
C13 H13B 0.9700 n
C14 O14 1.2122(18) y
C14 C15 1.490(2) y
C15 C16 1.388(2) n
C15 C20 1.391(2) n
C16 C17 1.384(2) n
C16 H16 0.9300 n
C17 C18 1.379(2) n
C17 H17 0.9300 n
C18 C19 1.367(3) n
C19 C20 1.382(2) n
C19 H19 0.9300 n
C20 H20 0.9300 n
